data_4304991
loop_
_publ_author_name
'Jin-Cai Wu'
'Shi-Xia Liu'
'Tony D. Keene'
'Antonia Neels'
'Valeriu Mereacre'
'Annie K. Powell'
'Silvio Decurtins'

_publ_section_title
;
Coordination Chemistry of a \p-Extended, Rigid and Redox-Active
Tetrathiafulvalene-Fused Schiff-Base Ligand
;
_journal_name_full 'Inorganic Chemistry'
_journal_page_first 3452
_journal_page_last 3459
_journal_paper_doi 10.1021/ic800138x
_journal_volume 47
_journal_year 2008
_chemical_formula_sum 'C32 H28 Cl6 Cu N2 O2 S6'
_chemical_formula_weight 941.16
_chemical_name_systematic
; 
 ? 
;
_space_group_IT_number 9
_symmetry_cell_setting monoclinic
_symmetry_space_group_name_Hall 'C -2yc'
_symmetry_space_group_name_H-M 'C 1 c 1'
_atom_sites_solution_hydrogens geom
_atom_sites_solution_primary direct
_atom_sites_solution_secondary difmap
_audit_creation_method SHELXL-97
_cell_angle_alpha 90.00
_cell_angle_beta 118.426(11)
_cell_angle_gamma 90.00
_cell_formula_units_Z 4
_cell_length_a 39.121(6)
_cell_length_b 5.3371(5)
_cell_length_c 20.584(3)
_cell_measurement_reflns_used 6324
_cell_measurement_temperature 173(2)
_cell_measurement_theta_max 23.12
_cell_measurement_theta_min 1.12
_cell_volume 3779.6(10)
_computing_cell_refinement 'STOE X-AREA'
_computing_data_collection 'STOE X-AREA'
_computing_data_reduction 'STOE X-RED'
_computing_structure_refinement 'SHELXL-97 (Sheldrick, 1997)'
_computing_structure_solution 'SHELXS-97 (Sheldrick, 1990)'
_diffrn_ambient_temperature 173(2)
_diffrn_detector_area_resol_mean 6.67
_diffrn_measured_fraction_theta_full 0.993
_diffrn_measured_fraction_theta_max 0.993
_diffrn_measurement_device_type 'STOE IPDS 2'
_diffrn_measurement_method 'rotation method'
_diffrn_radiation_monochromator graphite
_diffrn_radiation_source 'fine-focus sealed tube'
_diffrn_radiation_type MoK\a
_diffrn_radiation_wavelength 0.71073
_diffrn_reflns_av_R_equivalents 0.1450
_diffrn_reflns_av_sigmaI/netI 0.1402
_diffrn_reflns_limit_h_max 46
_diffrn_reflns_limit_h_min -44
_diffrn_reflns_limit_k_max 6
_diffrn_reflns_limit_k_min -6
_diffrn_reflns_limit_l_max 24
_diffrn_reflns_limit_l_min -24
_diffrn_reflns_number 12179
_diffrn_reflns_theta_full 25.15
_diffrn_reflns_theta_max 25.15
_diffrn_reflns_theta_min 1.18
_exptl_absorpt_coefficient_mu 1.368
_exptl_absorpt_correction_T_max 0.982
_exptl_absorpt_correction_T_min 0.606
_exptl_absorpt_correction_type multi-scan
_exptl_absorpt_process_details 'MULscanABS, (PLATON03, Speck, 2003)'
_exptl_crystal_colour brown
_exptl_crystal_density_diffrn 1.654
_exptl_crystal_density_method 'not measured'
_exptl_crystal_description needle
_exptl_crystal_F_000 1908
_exptl_crystal_size_max 0.40
_exptl_crystal_size_mid 0.10
_exptl_crystal_size_min 0.05
_refine_diff_density_max 0.819
_refine_diff_density_min -0.641
_refine_diff_density_rms 0.144
_refine_ls_abs_structure_details 'Flack H D (1983), Acta Cryst. A39, 876-881'
_refine_ls_abs_structure_Flack 0.02(4)
_refine_ls_extinction_method none
_refine_ls_goodness_of_fit_ref 0.914
_refine_ls_hydrogen_treatment constr
_refine_ls_matrix_type full
_refine_ls_number_parameters 444
_refine_ls_number_reflns 6050
_refine_ls_number_restraints 2
_refine_ls_restrained_S_all 0.914
_refine_ls_R_factor_all 0.1447
_refine_ls_R_factor_gt 0.0930
_refine_ls_shift/su_max 0.000
_refine_ls_shift/su_mean 0.000
_refine_ls_structure_factor_coef Fsqd
_refine_ls_weighting_details 'calc w=1/[\s^2^(Fo^2^)+(0.1403P)^2^] where P=(Fo^2^+2Fc^2^)/3'
_refine_ls_weighting_scheme calc
_refine_ls_wR_factor_gt 0.2248
_refine_ls_wR_factor_ref 0.2506
_reflns_number_gt 3131
_reflns_number_total 6050
_reflns_threshold_expression >2sigma(I)
_cod_data_source_file ic800138x-file002_3.cif
_cod_data_source_block compound5
_cod_original_cell_volume 3779.7(9)
_cod_original_sg_symbol_H-M 'C c'
_cod_database_code 4304991

loop_
_symmetry_equiv_pos_as_xyz
'x, y, z'
'x, -y, z+1/2'
'x+1/2, y+1/2, z'
'x+1/2, -y+1/2, z+1/2'

loop_
_atom_site_label
_atom_site_type_symbol
_atom_site_fract_x
_atom_site_fract_y
_atom_site_fract_z
_atom_site_U_iso_or_equiv
_atom_site_adp_type
_atom_site_occupancy
_atom_site_symmetry_multiplicity
_atom_site_calc_flag
_atom_site_refinement_flags
_atom_site_disorder_assembly
_atom_site_disorder_group
C1 C 0.6248(4) 0.201(3) 0.4535(8) 0.060(4) Uani 1 1 d . . .
C2 C 0.5977(5) 0.363(4) 0.4557(8) 0.079(5) Uani 1 1 d . . .
H2A H 0.5858 0.4872 0.4184 0.095 Uiso 1 1 calc R . .
C3 C 0.5884(5) 0.347(4) 0.5085(9) 0.076(5) Uani 1 1 d . . .
H3A H 0.5715 0.4713 0.5103 0.092 Uiso 1 1 calc R . .
C4 C 0.6013(5) 0.164(4) 0.5616(9) 0.076(5) Uani 1 1 d . . .
H4A H 0.5921 0.1548 0.5967 0.091 Uiso 1 1 calc R . .
C5 C 0.6274(5) -0.001(3) 0.5625(8) 0.068(4) Uani 1 1 d . . .
H5A H 0.6380 -0.1212 0.6011 0.082 Uiso 1 1 calc R . .
C6 C 0.6400(4) -0.003(3) 0.5075(7) 0.051(3) Uani 1 1 d . . .
C7 C 0.6671(5) -0.185(3) 0.5121(7) 0.059(4) Uani 1 1 d . . .
H7A H 0.6751 -0.3064 0.5504 0.071 Uiso 1 1 calc R . .
C8 C 0.7129(4) -0.378(3) 0.4802(7) 0.060(4) Uani 1 1 d . . .
C9 C 0.7216(4) -0.573(3) 0.5295(7) 0.053(3) Uani 1 1 d . . .
H9A H 0.7064 -0.6067 0.5532 0.064 Uiso 1 1 calc R . .
C10 C 0.7543(5) -0.719(3) 0.5428(7) 0.063(4) Uani 1 1 d . . .
C11 C 0.8111(4) -1.025(3) 0.5945(7) 0.059(4) Uani 1 1 d . . .
C12 C 0.8377(4) -1.218(4) 0.6335(8) 0.079(5) Uani 1 1 d . . .
C13 C 0.8779(4) -1.574(4) 0.7245(9) 0.073(5) Uani 1 1 d . . .
C14 C 0.8991(5) -1.500(3) 0.6901(9) 0.073(5) Uani 1 1 d . . .
C15 C 0.7754(4) -0.668(3) 0.5072(8) 0.061(4) Uani 1 1 d . . .
C16 C 0.7642(4) -0.475(3) 0.4547(7) 0.066(4) Uani 1 1 d . . .
H16A H 0.7783 -0.4433 0.4287 0.079 Uiso 1 1 calc R . .
C17 C 0.7322(4) -0.333(3) 0.4418(7) 0.049(3) Uani 1 1 d . . .
C18 C 0.7343(4) -0.061(4) 0.3499(7) 0.069(4) Uani 1 1 d . . .
H18A H 0.7557 -0.1585 0.3547 0.083 Uiso 1 1 calc R . .
C19 C 0.7234(4) 0.145(3) 0.3000(8) 0.059(4) Uani 1 1 d . . .
C20 C 0.7442(5) 0.197(4) 0.2643(9) 0.081(5) Uani 1 1 d . . .
H20A H 0.7646 0.0852 0.2711 0.098 Uiso 1 1 calc R . .
C21 C 0.7375(5) 0.401(4) 0.2186(9) 0.084(5) Uani 1 1 d . . .
H21A H 0.7545 0.4410 0.1991 0.101 Uiso 1 1 calc R . .
C22 C 0.7053(4) 0.544(3) 0.2025(8) 0.061(4) Uani 1 1 d . . .
H22A H 0.6985 0.6791 0.1687 0.074 Uiso 1 1 calc R . .
C23 C 0.6830(4) 0.488(3) 0.2361(7) 0.061(4) Uani 1 1 d . . .
H23A H 0.6607 0.5886 0.2232 0.073 Uiso 1 1 calc R . .
C24 C 0.6901(4) 0.307(3) 0.2847(7) 0.058(4) Uani 1 1 d . . .
C25 C 0.8680(6) -1.728(4) 0.8400(10) 0.094(6) Uani 1 1 d . . .
H25A H 0.8400 -1.7038 0.8050 0.113 Uiso 1 1 calc R . .
H25B H 0.8700 -1.8718 0.8722 0.113 Uiso 1 1 calc R . .
C26 C 0.8834(6) -1.487(3) 0.8898(8) 0.081(5) Uani 1 1 d . . .
H26A H 0.9103 -1.5186 0.9293 0.097 Uiso 1 1 calc R . .
H26B H 0.8844 -1.3468 0.8592 0.097 Uiso 1 1 calc R . .
C27 C 0.8591(9) -1.411(7) 0.9241(12) 0.152(12) Uani 1 1 d . . .
H27A H 0.8325 -1.3768 0.8853 0.228 Uiso 1 1 calc R . .
H27B H 0.8700 -1.2603 0.9539 0.228 Uiso 1 1 calc R . .
H27C H 0.8586 -1.5472 0.9557 0.228 Uiso 1 1 calc R . .
C28 C 0.9743(5) -1.348(3) 0.7449(9) 0.082(5) Uani 1 1 d . . .
H28A H 0.9991 -1.3804 0.7442 0.098 Uiso 1 1 calc R . .
H28B H 0.9615 -1.2056 0.7111 0.098 Uiso 1 1 calc R . .
C29 C 0.9838(6) -1.268(4) 0.8216(10) 0.088(5) Uani 1 1 d . . .
H29A H 0.9599 -1.2687 0.8267 0.106 Uiso 1 1 calc R . .
H29B H 0.9944 -1.0956 0.8308 0.106 Uiso 1 1 calc R . .
C30 C 1.0140(7) -1.449(4) 0.8784(12) 0.113(8) Uani 1 1 d . . .
H30A H 1.0048 -1.6214 0.8654 0.170 Uiso 1 1 calc R . .
H30B H 1.0174 -1.4098 0.9277 0.170 Uiso 1 1 calc R . .
H30C H 1.0388 -1.4291 0.8782 0.170 Uiso 1 1 calc R . .
C31 C 0.5824(5) -0.548(4) 0.2483(9) 0.075(5) Uani 1 1 d . . .
H31 H 0.6037 -0.6453 0.2890 0.090 Uiso 1 1 calc R . .
C32 C 0.4841(8) -0.399(5) 0.0540(11) 0.118(8) Uani 1 1 d . . .
H32 H 0.5026 -0.5223 0.0904 0.142 Uiso 1 1 calc R . .
N1 N 0.6814(3) -0.199(3) 0.4692(6) 0.059(3) Uani 1 1 d . . .
N2 N 0.7182(4) -0.131(3) 0.3899(6) 0.069(4) Uani 1 1 d . . .
O1 O 0.6354(3) 0.212(2) 0.4005(5) 0.061(3) Uani 1 1 d . . .
O2 O 0.6689(3) 0.270(2) 0.3169(5) 0.065(3) Uani 1 1 d . . .
S1 S 0.77091(11) -0.9657(8) 0.60775(19) 0.0637(10) Uani 1 1 d . . .
S2 S 0.83254(11) -1.4207(9) 0.6935(2) 0.0698(12) Uani 1 1 d . . .
S3 S 0.89178(15) -1.8087(9) 0.7893(2) 0.0812(13) Uani 1 1 d . . .
S4 S 0.94371(13) -1.6206(10) 0.7080(3) 0.0829(13) Uani 1 1 d . . .
S5 S 0.87763(12) -1.2768(10) 0.6196(2) 0.0748(12) Uani 1 1 d . . .
S6 S 0.81582(12) -0.8625(9) 0.5275(2) 0.0682(11) Uani 1 1 d . . .
Cu1 Cu 0.67518(5) 0.0437(4) 0.39217(8) 0.0594(5) Uani 1 1 d . . .
Cl1 Cl 0.59316(16) -0.2392(10) 0.2640(3) 0.0971(15) Uani 1 1 d . . .
Cl2 Cl 0.53821(13) -0.6257(10) 0.2469(2) 0.0862(13) Uani 1 1 d . . .
Cl3 Cl 0.57930(13) -0.6472(10) 0.1627(2) 0.0811(13) Uani 1 1 d . . .
Cl4 Cl 0.5017(3) -0.1201(16) 0.0795(4) 0.156(3) Uani 1 1 d . . .
Cl5 Cl 0.4368(2) -0.433(2) 0.0519(4) 0.169(4) Uani 1 1 d . . .
Cl6 Cl 0.47588(19) -0.4844(16) -0.0335(3) 0.133(2) Uani 1 1 d . . .

loop_
_atom_site_aniso_label
_atom_site_aniso_U_11
_atom_site_aniso_U_22
_atom_site_aniso_U_33
_atom_site_aniso_U_23
_atom_site_aniso_U_13
_atom_site_aniso_U_12
C1 0.039(8) 0.075(12) 0.056(8) -0.015(8) 0.014(6) -0.013(8)
C2 0.062(10) 0.119(16) 0.048(8) -0.016(9) 0.020(7) 0.014(10)
C3 0.064(10) 0.085(13) 0.077(11) -0.003(10) 0.032(9) -0.008(9)
C4 0.083(11) 0.094(13) 0.077(10) 0.006(10) 0.058(9) 0.010(11)
C5 0.067(9) 0.077(12) 0.065(8) 0.012(8) 0.035(8) 0.019(9)
C6 0.074(9) 0.041(9) 0.049(7) -0.009(6) 0.039(7) -0.001(7)
C7 0.079(10) 0.053(10) 0.048(7) -0.002(7) 0.032(7) 0.001(8)
C8 0.046(8) 0.087(12) 0.038(7) -0.010(7) 0.013(6) -0.004(8)
C9 0.046(8) 0.070(10) 0.043(7) -0.003(7) 0.021(6) -0.005(7)
C10 0.062(9) 0.084(12) 0.044(7) -0.004(7) 0.025(7) 0.009(8)
C11 0.061(9) 0.049(9) 0.049(7) 0.005(7) 0.012(7) 0.010(8)
C12 0.054(9) 0.126(16) 0.042(7) -0.018(9) 0.010(7) -0.003(10)
C13 0.045(9) 0.102(14) 0.068(9) 0.002(9) 0.024(7) 0.002(9)
C14 0.066(10) 0.076(12) 0.070(10) 0.008(9) 0.028(8) 0.002(9)
C15 0.037(7) 0.081(12) 0.053(8) -0.007(8) 0.012(6) 0.006(7)
C16 0.055(9) 0.095(12) 0.049(7) 0.016(8) 0.027(7) 0.006(9)
C17 0.061(8) 0.045(8) 0.046(7) 0.006(6) 0.029(6) 0.015(7)
C18 0.062(9) 0.097(13) 0.042(7) 0.022(8) 0.018(6) 0.003(9)
C19 0.058(9) 0.069(11) 0.050(8) 0.004(8) 0.024(7) -0.002(8)
C20 0.076(11) 0.096(15) 0.069(10) 0.022(10) 0.032(9) 0.009(10)
C21 0.079(12) 0.114(16) 0.077(10) -0.013(11) 0.052(9) -0.010(12)
C22 0.068(10) 0.073(11) 0.060(8) -0.004(8) 0.045(8) -0.001(9)
C23 0.057(8) 0.074(11) 0.048(7) 0.005(8) 0.022(6) 0.015(8)
C24 0.058(9) 0.080(11) 0.047(8) -0.005(8) 0.033(7) 0.011(8)
C25 0.085(12) 0.112(17) 0.085(12) 0.046(12) 0.041(10) 0.000(12)
C26 0.112(14) 0.069(12) 0.053(8) 0.001(8) 0.032(9) -0.012(11)
C27 0.19(3) 0.20(3) 0.089(16) 0.016(18) 0.091(18) 0.02(2)
C28 0.069(11) 0.079(13) 0.089(12) -0.003(10) 0.031(9) 0.002(10)
C29 0.086(12) 0.082(13) 0.092(12) 0.016(10) 0.039(10) -0.001(11)
C30 0.107(16) 0.077(14) 0.104(15) 0.016(12) 0.008(12) 0.034(13)
C31 0.065(10) 0.095(14) 0.077(10) 0.015(9) 0.043(8) 0.036(10)
C32 0.14(2) 0.111(19) 0.067(11) -0.010(12) 0.024(12) 0.026(16)
N1 0.053(7) 0.076(9) 0.049(6) -0.003(6) 0.026(6) 0.000(7)
N2 0.066(8) 0.087(10) 0.045(6) -0.013(7) 0.020(6) -0.002(7)
O1 0.063(6) 0.072(7) 0.050(5) 0.010(5) 0.030(5) 0.008(5)
O2 0.052(6) 0.074(7) 0.065(6) 0.006(5) 0.023(5) 0.017(5)
S1 0.057(2) 0.075(3) 0.0567(19) 0.007(2) 0.0243(17) 0.002(2)
S2 0.060(2) 0.077(3) 0.061(2) 0.006(2) 0.0196(19) 0.000(2)
S3 0.096(3) 0.073(3) 0.058(2) 0.010(2) 0.023(2) 0.011(3)
S4 0.068(3) 0.086(3) 0.083(3) 0.002(3) 0.026(2) 0.015(2)
S5 0.062(2) 0.092(3) 0.067(2) 0.010(2) 0.028(2) 0.008(2)
S6 0.062(2) 0.074(3) 0.068(2) 0.006(2) 0.0306(19) 0.006(2)
Cu1 0.0546(10) 0.0723(13) 0.0474(8) 0.0034(10) 0.0210(7) 0.0023(10)
Cl1 0.093(3) 0.067(3) 0.112(4) -0.004(3) 0.033(3) -0.001(3)
Cl2 0.073(3) 0.114(4) 0.079(3) 0.004(3) 0.043(2) 0.003(3)
Cl3 0.075(3) 0.103(4) 0.063(2) -0.003(2) 0.031(2) 0.000(3)
Cl4 0.171(7) 0.138(7) 0.129(5) -0.017(5) 0.048(5) -0.012(5)
Cl5 0.110(5) 0.310(13) 0.099(4) 0.016(6) 0.059(4) 0.009(6)
Cl6 0.119(4) 0.199(7) 0.089(3) -0.011(4) 0.056(3) 0.002(5)

loop_
_atom_type_symbol
_atom_type_description
_atom_type_scat_dispersion_real
_atom_type_scat_dispersion_imag
_atom_type_scat_source
C C 0.0033 0.0016 'International Tables Vol C Tables 4.2.6.8 and 6.1.1.4'
H H 0.0000 0.0000 'International Tables Vol C Tables 4.2.6.8 and 6.1.1.4'
N N 0.0061 0.0033 'International Tables Vol C Tables 4.2.6.8 and 6.1.1.4'
O O 0.0106 0.0060 'International Tables Vol C Tables 4.2.6.8 and 6.1.1.4'
S S 0.1246 0.1234 'International Tables Vol C Tables 4.2.6.8 and 6.1.1.4'
Cu Cu 0.3201 1.2651 'International Tables Vol C Tables 4.2.6.8 and 6.1.1.4'
Cl Cl 0.1484 0.1585 'International Tables Vol C Tables 4.2.6.8 and 6.1.1.4'

loop_
_geom_angle_atom_site_label_1
_geom_angle_atom_site_label_2
_geom_angle_atom_site_label_3
_geom_angle
_geom_angle_site_symmetry_1
_geom_angle_site_symmetry_3
_geom_angle_publ_flag
O1 C1 C2 122.4(15) . . ?
O1 C1 C6 118.7(13) . . ?
C2 C1 C6 118.7(14) . . ?
C3 C2 C1 120.5(18) . . ?
C3 C2 H2A 119.7 . . ?
C1 C2 H2A 119.7 . . ?
C2 C3 C4 124.7(18) . . ?
C2 C3 H3A 117.6 . . ?
C4 C3 H3A 117.6 . . ?
C5 C4 C3 117.9(15) . . ?
C5 C4 H4A 121.0 . . ?
C3 C4 H4A 121.0 . . ?
C4 C5 C6 122.6(15) . . ?
C4 C5 H5A 118.7 . . ?
C6 C5 H5A 118.7 . . ?
C7 C6 C5 118.9(13) . . ?
C7 C6 C1 125.8(12) . . ?
C5 C6 C1 115.1(13) . . ?
N1 C7 C6 124.5(14) . . ?
N1 C7 H7A 117.7 . . ?
C6 C7 H7A 117.7 . . ?
C17 C8 C9 123.9(14) . . ?
C17 C8 N1 116.5(14) . . ?
C9 C8 N1 119.6(13) . . ?
C8 C9 C10 116.4(13) . . ?
C8 C9 H9A 121.8 . . ?
C10 C9 H9A 121.8 . . ?
C15 C10 C9 120.6(15) . . ?
C15 C10 S1 117.1(12) . . ?
C9 C10 S1 122.3(11) . . ?
C12 C11 S6 119.7(12) . . ?
C12 C11 S1 121.3(12) . . ?
S6 C11 S1 118.8(8) . . ?
C11 C12 S2 124.0(13) . . ?
C11 C12 S5 121.0(14) . . ?
S2 C12 S5 114.9(11) . . ?
C14 C13 S3 124.2(13) . . ?
C14 C13 S2 115.0(13) . . ?
S3 C13 S2 120.7(9) . . ?
C13 C14 S4 125.1(13) . . ?
C13 C14 S5 116.9(13) . . ?
S4 C14 S5 117.8(10) . . ?
C10 C15 C16 120.9(14) . . ?
C10 C15 S6 117.1(13) . . ?
C16 C15 S6 121.9(12) . . ?
C17 C16 C15 118.2(13) . . ?
C17 C16 H16A 120.9 . . ?
C15 C16 H16A 120.9 . . ?
C8 C17 C16 119.9(13) . . ?
C8 C17 N2 117.0(12) . . ?
C16 C17 N2 123.1(12) . . ?
N2 C18 C19 127.3(16) . . ?
N2 C18 H18A 116.3 . . ?
C19 C18 H18A 116.3 . . ?
C20 C19 C18 119.7(16) . . ?
C20 C19 C24 117.8(15) . . ?
C18 C19 C24 122.5(14) . . ?
C19 C20 C21 124.0(18) . . ?
C19 C20 H20A 118.0 . . ?
C21 C20 H20A 118.0 . . ?
C22 C21 C20 117.3(16) . . ?
C22 C21 H21A 121.4 . . ?
C20 C21 H21A 121.4 . . ?
C21 C22 C23 119.2(15) . . ?
C21 C22 H22A 120.4 . . ?
C23 C22 H22A 120.4 . . ?
C24 C23 C22 125.6(15) . . ?
C24 C23 H23A 117.2 . . ?
C22 C23 H23A 117.2 . . ?
O2 C24 C23 122.9(13) . . ?
O2 C24 C19 121.3(14) . . ?
C23 C24 C19 115.8(13) . . ?
C26 C25 S3 116.0(13) . . ?
C26 C25 H25A 108.3 . . ?
S3 C25 H25A 108.3 . . ?
C26 C25 H25B 108.3 . . ?
S3 C25 H25B 108.3 . . ?
H25A C25 H25B 107.4 . . ?
C27 C26 C25 113.3(19) . . ?
C27 C26 H26A 108.9 . . ?
C25 C26 H26A 108.9 . . ?
C27 C26 H26B 108.9 . . ?
C25 C26 H26B 108.9 . . ?
H26A C26 H26B 107.7 . . ?
C26 C27 H27A 109.5 . . ?
C26 C27 H27B 109.5 . . ?
H27A C27 H27B 109.5 . . ?
C26 C27 H27C 109.5 . . ?
H27A C27 H27C 109.5 . . ?
H27B C27 H27C 109.5 . . ?
C29 C28 S4 117.0(14) . . ?
C29 C28 H28A 108.0 . . ?
S4 C28 H28A 108.0 . . ?
C29 C28 H28B 108.0 . . ?
S4 C28 H28B 108.0 . . ?
H28A C28 H28B 107.3 . . ?
C28 C29 C30 109.8(18) . . ?
C28 C29 H29A 109.7 . . ?
C30 C29 H29A 109.7 . . ?
C28 C29 H29B 109.7 . . ?
C30 C29 H29B 109.7 . . ?
H29A C29 H29B 108.2 . . ?
C29 C30 H30A 109.5 . . ?
C29 C30 H30B 109.5 . . ?
H30A C30 H30B 109.5 . . ?
C29 C30 H30C 109.5 . . ?
H30A C30 H30C 109.5 . . ?
H30B C30 H30C 109.5 . . ?
Cl1 C31 Cl2 112.5(9) . . ?
Cl1 C31 Cl3 111.6(10) . . ?
Cl2 C31 Cl3 108.0(10) . . ?
Cl1 C31 H31 108.2 . . ?
Cl2 C31 H31 108.2 . . ?
Cl3 C31 H31 108.2 . . ?
Cl4 C32 Cl6 114.6(16) . . ?
Cl4 C32 Cl5 111.4(14) . . ?
Cl6 C32 Cl5 105.3(12) . . ?
Cl4 C32 H32 108.5 . . ?
Cl6 C32 H32 108.5 . . ?
Cl5 C32 H32 108.5 . . ?
C7 N1 C8 122.9(13) . . ?
C7 N1 Cu1 127.2(11) . . ?
C8 N1 Cu1 108.7(9) . . ?
C18 N2 C17 124.1(13) . . ?
C18 N2 Cu1 124.1(12) . . ?
C17 N2 Cu1 111.6(9) . . ?
C1 O1 Cu1 130.2(9) . . ?
C24 O2 Cu1 130.7(10) . . ?
C11 S1 C10 93.0(7) . . ?
C12 S2 C13 96.4(8) . . ?
C13 S3 C25 102.9(9) . . ?
C14 S4 C28 100.9(8) . . ?
C12 S5 C14 95.8(9) . . ?
C11 S6 C15 93.5(7) . . ?
O1 Cu1 O2 88.9(4) . . ?
O1 Cu1 N2 176.6(5) . . ?
O2 Cu1 N2 93.5(5) . . ?
O1 Cu1 N1 91.7(5) . . ?
O2 Cu1 N1 178.7(5) . . ?
N2 Cu1 N1 85.9(5) . . ?

loop_
_geom_bond_atom_site_label_1
_geom_bond_atom_site_label_2
_geom_bond_distance
_geom_bond_site_symmetry_2
_geom_bond_publ_flag
C1 O1 1.339(17) . ?
C1 C2 1.39(2) . ?
C1 C6 1.47(2) . ?
C2 C3 1.30(2) . ?
C2 H2A 0.9500 . ?
C3 C4 1.37(2) . ?
C3 H3A 0.9500 . ?
C4 C5 1.34(2) . ?
C4 H4A 0.9500 . ?
C5 C6 1.433(19) . ?
C5 H5A 0.9500 . ?
C6 C7 1.41(2) . ?
C7 N1 1.252(18) . ?
C7 H7A 0.9500 . ?
C8 C17 1.350(19) . ?
C8 C9 1.38(2) . ?
C8 N1 1.49(2) . ?
C9 C10 1.41(2) . ?
C9 H9A 0.9500 . ?
C10 C15 1.37(2) . ?
C10 S1 1.765(17) . ?
C11 C12 1.41(2) . ?
C11 S6 1.713(16) . ?
C11 S1 1.749(16) . ?
C12 S2 1.73(2) . ?
C12 S5 1.746(17) . ?
C13 C14 1.38(2) . ?
C13 S3 1.716(19) . ?
C13 S2 1.774(17) . ?
C14 S4 1.729(17) . ?
C14 S5 1.751(17) . ?
C15 C16 1.40(2) . ?
C15 S6 1.769(15) . ?
C16 C17 1.38(2) . ?
C16 H16A 0.9500 . ?
C17 N2 1.430(18) . ?
C18 N2 1.306(19) . ?
C18 C19 1.43(2) . ?
C18 H18A 0.9500 . ?
C19 C20 1.36(2) . ?
C19 C24 1.47(2) . ?
C20 C21 1.38(3) . ?
C20 H20A 0.9500 . ?
C21 C22 1.37(2) . ?
C21 H21A 0.9500 . ?
C22 C23 1.38(2) . ?
C22 H22A 0.9500 . ?
C23 C24 1.32(2) . ?
C23 H23A 0.9500 . ?
C24 O2 1.299(17) . ?
C25 C26 1.58(3) . ?
C25 S3 1.75(2) . ?
C25 H25A 0.9900 . ?
C25 H25B 0.9900 . ?
C26 C27 1.49(3) . ?
C26 H26A 0.9900 . ?
C26 H26B 0.9900 . ?
C27 H27A 0.9800 . ?
C27 H27B 0.9800 . ?
C27 H27C 0.9800 . ?
C28 C29 1.50(2) . ?
C28 S4 1.806(18) . ?
C28 H28A 0.9900 . ?
C28 H28B 0.9900 . ?
C29 C30 1.54(3) . ?
C29 H29A 0.9900 . ?
C29 H29B 0.9900 . ?
C30 H30A 0.9800 . ?
C30 H30B 0.9800 . ?
C30 H30C 0.9800 . ?
C31 Cl1 1.70(2) . ?
C31 Cl2 1.764(17) . ?
C31 Cl3 1.787(16) . ?
C31 H31 1.0000 . ?
C32 Cl4 1.62(3) . ?
C32 Cl6 1.73(2) . ?
C32 Cl5 1.84(3) . ?
C32 H32 1.0000 . ?
N1 Cu1 1.970(12) . ?
N2 Cu1 1.946(13) . ?
O1 Cu1 1.875(10) . ?
O2 Cu1 1.885(10) . ?

loop_
_geom_torsion_atom_site_label_1
_geom_torsion_atom_site_label_2
_geom_torsion_atom_site_label_3
_geom_torsion_atom_site_label_4
_geom_torsion
_geom_torsion_site_symmetry_1
_geom_torsion_site_symmetry_2
_geom_torsion_site_symmetry_3
_geom_torsion_site_symmetry_4
_geom_torsion_publ_flag
O1 C1 C2 C3 -179.5(16) . . . . ?
C6 C1 C2 C3 6(3) . . . . ?
C1 C2 C3 C4 -5(3) . . . . ?
C2 C3 C4 C5 5(3) . . . . ?
C3 C4 C5 C6 -4(3) . . . . ?
C4 C5 C6 C7 -179.2(16) . . . . ?
C4 C5 C6 C1 5(2) . . . . ?
O1 C1 C6 C7 4(2) . . . . ?
C2 C1 C6 C7 179.1(15) . . . . ?
O1 C1 C6 C5 179.7(13) . . . . ?
C2 C1 C6 C5 -5(2) . . . . ?
C5 C6 C7 N1 -176.7(15) . . . . ?
C1 C6 C7 N1 -1(2) . . . . ?
C17 C8 C9 C10 4(2) . . . . ?
N1 C8 C9 C10 -173.5(12) . . . . ?
C8 C9 C10 C15 -1(2) . . . . ?
C8 C9 C10 S1 176.9(11) . . . . ?
S6 C11 C12 S2 -171.4(9) . . . . ?
S1 C11 C12 S2 3.3(19) . . . . ?
S6 C11 C12 S5 5.0(19) . . . . ?
S1 C11 C12 S5 179.7(9) . . . . ?
S3 C13 C14 S4 -2(2) . . . . ?
S2 C13 C14 S4 -178.8(10) . . . . ?
S3 C13 C14 S5 174.3(10) . . . . ?
S2 C13 C14 S5 -2(2) . . . . ?
C9 C10 C15 C16 -2(2) . . . . ?
S1 C10 C15 C16 179.9(12) . . . . ?
C9 C10 C15 S6 -179.8(11) . . . . ?
S1 C10 C15 S6 2.5(17) . . . . ?
C10 C15 C16 C17 2(2) . . . . ?
S6 C15 C16 C17 179.6(12) . . . . ?
C9 C8 C17 C16 -4(2) . . . . ?
N1 C8 C17 C16 173.4(13) . . . . ?
C9 C8 C17 N2 176.8(13) . . . . ?
N1 C8 C17 N2 -5.5(18) . . . . ?
C15 C16 C17 C8 1(2) . . . . ?
C15 C16 C17 N2 179.7(13) . . . . ?
N2 C18 C19 C20 178.0(17) . . . . ?
N2 C18 C19 C24 -2(3) . . . . ?
C18 C19 C20 C21 -175.7(16) . . . . ?
C24 C19 C20 C21 5(3) . . . . ?
C19 C20 C21 C22 -7(3) . . . . ?
C20 C21 C22 C23 4(2) . . . . ?
C21 C22 C23 C24 1(2) . . . . ?
C22 C23 C24 O2 176.9(14) . . . . ?
C22 C23 C24 C19 -4(2) . . . . ?
C20 C19 C24 O2 -179.7(15) . . . . ?
C18 C19 C24 O2 1(2) . . . . ?
C20 C19 C24 C23 1(2) . . . . ?
C18 C19 C24 C23 -178.8(15) . . . . ?
S3 C25 C26 C27 173.0(16) . . . . ?
S4 C28 C29 C30 74.5(19) . . . . ?
C6 C7 N1 C8 173.8(13) . . . . ?
C6 C7 N1 Cu1 7(2) . . . . ?
C17 C8 N1 C7 -164.0(14) . . . . ?
C9 C8 N1 C7 14(2) . . . . ?
C17 C8 N1 Cu1 4.8(14) . . . . ?
C9 C8 N1 Cu1 -177.4(10) . . . . ?
C19 C18 N2 C17 -176.5(14) . . . . ?
C19 C18 N2 Cu1 -2(2) . . . . ?
C8 C17 N2 C18 178.5(15) . . . . ?
C16 C17 N2 C18 0(2) . . . . ?
C8 C17 N2 Cu1 3.4(15) . . . . ?
C16 C17 N2 Cu1 -175.4(12) . . . . ?
C2 C1 O1 Cu1 171.3(12) . . . . ?
C6 C1 O1 Cu1 -13.8(19) . . . . ?
C23 C24 O2 Cu1 -174.8(11) . . . . ?
C19 C24 O2 Cu1 6(2) . . . . ?
C12 C11 S1 C10 -179.6(13) . . . . ?
S6 C11 S1 C10 -4.9(10) . . . . ?
C15 C10 S1 C11 1.3(14) . . . . ?
C9 C10 S1 C11 -176.4(13) . . . . ?
C11 C12 S2 C13 -174.7(14) . . . . ?
S5 C12 S2 C13 8.7(11) . . . . ?
C14 C13 S2 C12 -3.8(15) . . . . ?
S3 C13 S2 C12 179.3(11) . . . . ?
C14 C13 S3 C25 154.8(17) . . . . ?
S2 C13 S3 C25 -28.6(14) . . . . ?
C26 C25 S3 C13 -69.5(15) . . . . ?
C13 C14 S4 C28 -115.7(17) . . . . ?
S5 C14 S4 C28 67.9(12) . . . . ?
C29 C28 S4 C14 73.5(15) . . . . ?
C11 C12 S5 C14 173.6(13) . . . . ?
S2 C12 S5 C14 -9.7(11) . . . . ?
C13 C14 S5 C12 7.2(16) . . . . ?
S4 C14 S5 C12 -176.1(11) . . . . ?
C12 C11 S6 C15 -179.3(13) . . . . ?
S1 C11 S6 C15 5.9(10) . . . . ?
C10 C15 S6 C11 -4.9(13) . . . . ?
C16 C15 S6 C11 177.8(13) . . . . ?
C1 O1 Cu1 O2 -165.9(13) . . . . ?
C1 O1 Cu1 N2 -30(10) . . . . ?
C1 O1 Cu1 N1 15.3(13) . . . . ?
C24 O2 Cu1 O1 169.8(13) . . . . ?
C24 O2 Cu1 N2 -7.9(13) . . . . ?
C24 O2 Cu1 N1 -72(22) . . . . ?
C18 N2 Cu1 O1 -130(9) . . . . ?
C17 N2 Cu1 O1 45(10) . . . . ?
C18 N2 Cu1 O2 5.6(13) . . . . ?
C17 N2 Cu1 O2 -179.3(9) . . . . ?
C18 N2 Cu1 N1 -175.5(13) . . . . ?
C17 N2 Cu1 N1 -0.4(9) . . . . ?
C7 N1 Cu1 O1 -11.7(14) . . . . ?
C8 N1 Cu1 O1 -179.8(8) . . . . ?
C7 N1 Cu1 O2 -129(21) . . . . ?
C8 N1 Cu1 O2 62(22) . . . . ?
C7 N1 Cu1 N2 165.9(14) . . . . ?
C8 N1 Cu1 N2 -2.2(9) . . . . ?
